data_4505773
loop_
_publ_author_name
'Mahmoudkhani, Amir H.'
'Langer, Vratislav'

_publ_section_title
;
 Supramolecular Isomerism and Isomorphism in the Structures of
 1,4-Butanebisphosphonic Acid and Its Organic Ammonium Salts
;
_journal_issue 1
_journal_name_full 'Crystal Growth &amp; Design'
_journal_page_first 21
_journal_paper_doi 10.1021/cg015553f
_journal_volume 2
_journal_year 2002
_chemical_formula_sum 'C16 H26 N2 O6 P2'
_chemical_formula_weight 404.33
_chemical_name_systematic
; 
Anilinium butanebisphosphonate 
;
_space_group_IT_number 13
_symmetry_cell_setting monoclinic
_symmetry_space_group_name_Hall '-P 2yc'
_symmetry_space_group_name_H-M 'P 1 2/c 1'
_atom_sites_solution_hydrogens geom
_atom_sites_solution_primary direct
_atom_sites_solution_secondary difmap
_audit_creation_method SHELXTL
_cell_angle_alpha 90.00
_cell_angle_beta 91.394(1)
_cell_angle_gamma 90.00
_cell_formula_units_Z 2
_cell_length_a 18.7245(6)
_cell_length_b 6.7899(3)
_cell_length_c 8.0295(3)
_cell_measurement_reflns_used 3680
_cell_measurement_temperature 163(2)
_cell_measurement_theta_max 30
_cell_measurement_theta_min 1
_cell_volume 1020.55(7)
_computing_cell_refinement 'SAINT (Siemens, 1995)'
_computing_data_collection 'SMART (Siemens, 1995)'
_computing_data_reduction 'SAINT & SADABS'
_computing_molecular_graphics 'Diamond (Brandenburg, 2000)'
_computing_structure_refinement 'SHELXTL (Bruker AXS, 2001)'
_computing_structure_solution 'SHELXTL (Bruker AXS, 2001)'
_diffrn_ambient_temperature 163(2)
_diffrn_measured_fraction_theta_full 0.986
_diffrn_measured_fraction_theta_max 0.986
_diffrn_measurement_device_type 'Siemens SMART CCD'
_diffrn_measurement_method '\w scans'
_diffrn_radiation_monochromator graphite
_diffrn_radiation_source 'fine-focus sealed tube'
_diffrn_radiation_type MoK\a
_diffrn_radiation_wavelength 0.71073
_diffrn_reflns_av_R_equivalents 0.055
_diffrn_reflns_av_sigmaI/netI 0.073
_diffrn_reflns_limit_h_max 17
_diffrn_reflns_limit_h_min -26
_diffrn_reflns_limit_k_max 9
_diffrn_reflns_limit_k_min -8
_diffrn_reflns_limit_l_max 11
_diffrn_reflns_limit_l_min -11
_diffrn_reflns_number 7436
_diffrn_reflns_theta_full 30.48
_diffrn_reflns_theta_max 30.48
_diffrn_reflns_theta_min 1.09
_diffrn_standards_decay_% none
_exptl_absorpt_coefficient_mu 0.246
_exptl_absorpt_correction_T_max 0.9902
_exptl_absorpt_correction_T_min 0.8869
_exptl_absorpt_correction_type multi-scan
_exptl_absorpt_process_details 'SADABS (Sheldrick, 2001)'
_exptl_crystal_colour colorless
_exptl_crystal_density_diffrn 1.316
_exptl_crystal_density_method 'not measured'
_exptl_crystal_description needle
_exptl_crystal_F_000 428
_exptl_crystal_size_max 0.50
_exptl_crystal_size_mid 0.05
_exptl_crystal_size_min 0.04
_refine_diff_density_max 0.940
_refine_diff_density_min -0.509
_refine_diff_density_rms 0.109
_refine_ls_extinction_method none
_refine_ls_goodness_of_fit_ref 1.087
_refine_ls_hydrogen_treatment mixed
_refine_ls_matrix_type full
_refine_ls_number_parameters 143
_refine_ls_number_reflns 3067
_refine_ls_number_restraints 4
_refine_ls_restrained_S_all 1.088
_refine_ls_R_factor_all 0.097
_refine_ls_R_factor_gt 0.060
_refine_ls_shift/su_max 0.000
_refine_ls_shift/su_mean 0.000
_refine_ls_structure_factor_coef Fsqd
_refine_ls_weighting_details 'calc w=1/[\s^2^(Fo^2^)+(0.0910P)^2^+0.0872P] where P=(Fo^2^+2Fc^2^)/3'
_refine_ls_weighting_scheme calc
_refine_ls_wR_factor_gt 0.144
_refine_ls_wR_factor_ref 0.173
_reflns_number_gt 2137
_reflns_number_total 3067
_reflns_threshold_expression I>2sigma(I)
_cod_data_source_file cg015553f_s1.cif
_cod_data_source_block test
_cod_database_code 4505773

loop_
_symmetry_equiv_pos_as_xyz
'x, y, z'
'-x, y, -z+1/2'
'-x, -y, -z'
'x, -y, z-1/2'

loop_
_atom_site_label
_atom_site_type_symbol
_atom_site_fract_x
_atom_site_fract_y
_atom_site_fract_z
_atom_site_U_iso_or_equiv
_atom_site_adp_type
_atom_site_occupancy
_atom_site_symmetry_multiplicity
_atom_site_calc_flag
_atom_site_refinement_flags
P1 P 0.14668(3) 0.19472(8) 0.44477(7) 0.01690(18) Uani 1 1 d .
O1 O 0.18091(10) 0.3490(2) 0.3380(2) 0.0223(4) Uani 1 1 d .
O2 O 0.15006(10) -0.0149(2) 0.3805(2) 0.0234(4) Uani 1 1 d .
O3 O 0.18500(10) 0.2118(2) 0.6209(2) 0.0231(4) Uani 1 1 d D
N1 N 0.22237(11) 0.3209(3) 0.0206(2) 0.0190(4) Uani 1 1 d D
C1 C 0.05440(13) 0.2561(3) 0.4733(3) 0.0225(5) Uani 1 1 d .
H1A H 0.0261 0.2068 0.3762 0.027(7) Uiso 1 1 calc R
H1B H 0.0375 0.1866 0.5733 0.041(9) Uiso 1 1 calc R
C2 C 0.03970(13) 0.4775(3) 0.4933(3) 0.0238(5) Uani 1 1 d .
H2A H 0.0653 0.5261 0.5946 0.020(7) Uiso 1 1 calc R
H2B H 0.0587 0.5488 0.3964 0.023(7) Uiso 1 1 calc R
C11 C 0.29901(13) 0.2883(3) 0.0206(3) 0.0213(5) Uani 1 1 d .
C12 C 0.32895(16) 0.1420(4) 0.1196(4) 0.0336(6) Uani 1 1 d .
H12 H 0.2995 0.0618 0.1865 0.040(9) Uiso 1 1 calc R
C13 C 0.40204(18) 0.1135(5) 0.1205(5) 0.0445(8) Uani 1 1 d .
H13 H 0.4227 0.0135 0.1890 0.039(9) Uiso 1 1 calc R
C14 C 0.44540(17) 0.2277(5) 0.0237(5) 0.0437(8) Uani 1 1 d .
H14 H 0.4956 0.2071 0.0255 0.024(7) Uiso 1 1 calc R
C15 C 0.41492(17) 0.3736(5) -0.0766(5) 0.0467(8) Uani 1 1 d .
H15 H 0.4444 0.4525 -0.1445 0.059(11) Uiso 1 1 calc R
C16 C 0.34153(16) 0.4044(4) -0.0780(4) 0.0349(7) Uani 1 1 d .
H16 H 0.3207 0.5045 -0.1461 0.052(10) Uiso 1 1 calc R
H113 H 0.2001(15) 0.213(3) -0.020(4) 0.034(9) Uiso 1 1 d D
H112 H 0.212(2) 0.421(4) -0.042(4) 0.059(11) Uiso 1 1 d D
H111 H 0.2108(16) 0.335(4) 0.123(2) 0.030(8) Uiso 1 1 d D
H3 H 0.1714(18) 0.143(4) 0.693(3) 0.043(10) Uiso 1 1 d D

loop_
_atom_site_aniso_label
_atom_site_aniso_U_11
_atom_site_aniso_U_22
_atom_site_aniso_U_33
_atom_site_aniso_U_23
_atom_site_aniso_U_13
_atom_site_aniso_U_12
P1 0.0260(3) 0.0127(3) 0.0121(3) -0.0002(2) 0.0022(2) 0.0017(2)
O1 0.0353(10) 0.0170(8) 0.0149(8) 0.0014(6) 0.0059(7) 0.0008(7)
O2 0.0390(11) 0.0138(7) 0.0174(8) -0.0019(6) 0.0004(7) 0.0053(7)
O3 0.0336(10) 0.0220(9) 0.0136(8) 0.0014(6) -0.0005(7) -0.0027(7)
N1 0.0272(11) 0.0165(9) 0.0135(9) -0.0011(7) 0.0034(8) -0.0034(8)
C1 0.0284(13) 0.0149(10) 0.0242(12) -0.0025(9) 0.0028(10) 0.0004(9)
C2 0.0261(13) 0.0205(11) 0.0249(12) -0.0030(9) 0.0022(10) 0.0018(10)
C11 0.0274(13) 0.0190(11) 0.0176(11) -0.0042(8) 0.0002(9) -0.0004(9)
C12 0.0366(16) 0.0275(13) 0.0366(16) 0.0060(11) 0.0012(13) 0.0014(11)
C13 0.0407(18) 0.0365(16) 0.056(2) 0.0049(15) -0.0031(16) 0.0095(14)
C14 0.0299(16) 0.0394(17) 0.062(2) -0.0086(15) 0.0046(15) 0.0034(13)
C15 0.0339(17) 0.0489(19) 0.058(2) 0.0064(16) 0.0138(16) -0.0052(14)
C16 0.0334(16) 0.0351(15) 0.0364(15) 0.0097(12) 0.0058(12) -0.0021(12)

loop_
_atom_type_symbol
_atom_type_description
_atom_type_scat_dispersion_real
_atom_type_scat_dispersion_imag
_atom_type_scat_source
C C 0.0033 0.0016 'International Tables Vol C Tables 4.2.6.8 and 6.1.1.4'
H H 0.0000 0.0000 'International Tables Vol C Tables 4.2.6.8 and 6.1.1.4'
N N 0.0061 0.0033 'International Tables Vol C Tables 4.2.6.8 and 6.1.1.4'
O O 0.0106 0.0060 'International Tables Vol C Tables 4.2.6.8 and 6.1.1.4'
P P 0.1023 0.0942 'International Tables Vol C Tables 4.2.6.8 and 6.1.1.4'

loop_
_geom_angle_atom_site_label_1
_geom_angle_atom_site_label_2
_geom_angle_atom_site_label_3
_geom_angle
_geom_angle_site_symmetry_1
O1 P1 O2 115.93(10) .
O1 P1 O3 105.62(10) .
O2 P1 O3 110.68(10) .
O1 P1 C1 109.55(11) .
O2 P1 C1 108.01(11) .
O3 P1 C1 106.69(11) .
P1 O3 H3 118(3) .
C11 N1 H113 109(2) .
C11 N1 H112 109(3) .
H113 N1 H112 109(3) .
C11 N1 H111 107(2) .
H113 N1 H111 108(3) .
H112 N1 H111 114(3) .
C2 C1 P1 114.52(17) .
C2 C1 H1A 108.6 .
P1 C1 H1A 108.6 .
C2 C1 H1B 108.6 .
P1 C1 H1B 108.6 .
H1A C1 H1B 107.6 .
C2 C2 C1 112.4(2) 3_566
C2 C2 H2A 109.1 3_566
C1 C2 H2A 109.1 .
C2 C2 H2B 109.1 3_566
C1 C2 H2B 109.1 .
H2A C2 H2B 107.9 .
C12 C11 C16 120.5(3) .
C12 C11 N1 119.7(2) .
C16 C11 N1 119.7(2) .
C13 C12 C11 119.4(3) .
C13 C12 H12 120.3 .
C11 C12 H12 120.3 .
C14 C13 C12 121.1(3) .
C14 C13 H13 119.5 .
C12 C13 H13 119.5 .
C13 C14 C15 119.3(3) .
C13 C14 H14 120.4 .
C15 C14 H14 120.4 .
C16 C15 C14 120.2(3) .
C16 C15 H15 119.9 .
C14 C15 H15 119.9 .
C11 C16 C15 119.5(3) .
C11 C16 H16 120.2 .
C15 C16 H16 120.2 .

loop_
_geom_bond_atom_site_label_1
_geom_bond_atom_site_label_2
_geom_bond_distance
_geom_bond_site_symmetry_2
P1 O1 1.5070(17) .
P1 O2 1.5156(16) .
P1 O3 1.5744(18) .
P1 C1 1.798(3) .
O3 H3 0.79(2) .
N1 C11 1.452(3) .
N1 H113 0.90(2) .
N1 H112 0.87(2) .
N1 H111 0.86(2) .
C1 C2 1.537(3) .
C1 H1A 0.9900 .
C1 H1B 0.9900 .
C2 C2 1.524(5) 3_566
C2 H2A 0.9900 .
C2 H2B 0.9900 .
C11 C12 1.383(4) .
C11 C16 1.383(3) .
C12 C13 1.382(4) .
C12 H12 0.9500 .
C13 C14 1.376(5) .
C13 H13 0.9500 .
C14 C15 1.390(5) .
C14 H14 0.9500 .
C15 C16 1.390(4) .
C15 H15 0.9500 .
C16 H16 0.9500 .

loop_
_geom_hbond_atom_site_label_D
_geom_hbond_atom_site_label_H
_geom_hbond_atom_site_label_A
_geom_hbond_distance_DH
_geom_hbond_distance_HA
_geom_hbond_distance_DA
_geom_hbond_angle_DHA
_geom_hbond_site_symmetry_A
O3 H3 O2 0.79(2) 1.79(2) 2.574(2) 170(4) 4_556
N1 H111 O1 0.86(2) 1.83(2) 2.688(2) 175(3) .
N1 H112 O1 0.87(2) 1.91(2) 2.779(3) 174(4) 4_565
N1 H113 O2 0.90(2) 1.82(2) 2.710(3) 173(3) 4
